data_8104087
loop_
_publ_author_name
'Padeste, C.'
'Schmalle, H.W.'
'Oswald, H.R.'

_publ_section_title
;
 Crystal structure of calcium hydroxide nitrate hydrate and its
 superstructure in relation to cadmium hydroxide nitrate hydrate
;
_journal_name_full 'Zeitschrift fuer Kristallographie (149,1979-)'
_journal_page_first 35
_journal_page_last 46
_journal_volume 200
_journal_year 1992
_chemical_formula_sum 'Cd H3 N O5'
_chemical_name_systematic 'Cd (O H) N O3 (H2 O)'
_space_group_IT_number 61
_symmetry_space_group_name_Hall '-P 2ac 2ab'
_symmetry_space_group_name_H-M 'P b c a'
_cell_angle_alpha 90
_cell_angle_beta 90
_cell_angle_gamma 90
_cell_formula_units_Z 8
_cell_length_a 13.864
_cell_length_b 8.708
_cell_length_c 6.917
_cell_volume 835.074
_citation_journal_id_ASTM ZEKRDZ
_cod_data_source_file Padeste_ZEKRDZ_1992_37.cif
_cod_data_source_block H3Cd1N1O5
_cod_original_cell_volume 835.0736
_cod_original_formula_sum 'H3 Cd1 N1 O5'
_cod_database_code 8104087

loop_
_symmetry_equiv_pos_as_xyz
x,y,z
-x+1/2,-y,z+1/2
x+1/2,-y+1/2,-z
-x,y+1/2,-z+1/2
-x,-y,-z
x-1/2,y,-z-1/2
-x-1/2,y-1/2,z
x,-y-1/2,z-1/2

loop_
_atom_site_label
_atom_site_type_symbol
_atom_site_fract_x
_atom_site_fract_y
_atom_site_fract_z
_atom_site_occupancy
_atom_site_U_iso_or_equiv
O1 O-2 0.4511 0.1253 0.1186 1 0.0
O3 O-2 0.3243 0.2587 0.1585 1 0.0
O5 O-2 0.3258 0.5898 -0.1007 1 0.0
Cd1 Cd+2 0.24363 0.50554 0.14585 1 0.0
H1 H+1 0.0945 0.3979 -0.1304 1 0.0
H2 H+1 0.1832 0.2702 -0.1015 1 0.0
O4 O-2 0.1583 0.3828 -0.1072 1 0.0
H3 H+1 0.3842 0.6533 -0.0914 1 0.0
O2 O-2 0.46 0.3714 0.1258 1 0.0
N1 N+5 0.4132 0.2525 0.1333 1 0.0
